data_2235557
loop_
_publ_author_name
'Veranitisagul, Chatchai'
'Kaewvilai, Attaphon'
'Duangthongyou, Tanwawan'
'Koonsaeng, Nattamon'
'Laobuthee, Apirat'

_publ_section_title
;
 4,4'-Dimethoxy-2,2'-[methylazanediylbis(methylene)]diphenol
;
_journal_coeditor_code NC2280
_journal_issue 7
_journal_name_full 'Acta Crystallographica Section E'
_journal_page_first o2139
_journal_paper_doi 10.1107/S1600536812026694
_journal_volume 68
_journal_year 2012
_chemical_formula_iupac 'C17 H21 N O4'
_chemical_formula_moiety 'C17 H21 N O4'
_chemical_formula_sum 'C17 H21 N O4'
_chemical_formula_weight 303.35
_chemical_name_common
;
<i>N</i>,<i>N</i>-bis(5-methoxy-2-hydroxybenzyl)methylamine
;
_chemical_name_systematic
;
4,4'-Dimethoxy-2,2'-[methylazanediylbis(methylene)]diphenol
;
_space_group_IT_number 14
_symmetry_cell_setting monoclinic
_symmetry_space_group_name_Hall '-P 2ybc'
_symmetry_space_group_name_H-M 'P 1 21/c 1'
_atom_sites_solution_hydrogens geom
_atom_sites_solution_primary direct
_atom_sites_solution_secondary difmap
_audit_creation_method SHELXL-97
_cell_angle_alpha 90.00
_cell_angle_beta 99.340(2)
_cell_angle_gamma 90.00
_cell_formula_units_Z 4
_cell_length_a 13.3384(9)
_cell_length_b 8.5634(5)
_cell_length_c 14.1021(8)
_cell_measurement_reflns_used 3446
_cell_measurement_temperature 296(2)
_cell_measurement_theta_max 27.32
_cell_measurement_theta_min 2.79
_cell_volume 1589.42(17)
_computing_cell_refinement 'XSCANS (Siemens, 1992)'
_computing_data_collection 'XSCANS (Siemens, 1992)'
_computing_data_reduction 'XSCANS (Siemens, 1992)'
_computing_molecular_graphics 'SHELXTL (Sheldrick, 2008)'
_computing_publication_material 'SHELXL97 (Sheldrick, 2008)'
_computing_structure_refinement 'SHELXL97 (Sheldrick, 2008)'
_computing_structure_solution 'SHELXS97 (Sheldrick, 2008)'
_diffrn_ambient_temperature 296(2)
_diffrn_measured_fraction_theta_full 0.998
_diffrn_measured_fraction_theta_max 0.998
_diffrn_measurement_device_type 'Siemens P4'
_diffrn_measurement_method '\w scans'
_diffrn_radiation_monochromator graphite
_diffrn_radiation_source 'fine-focus sealed tube'
_diffrn_radiation_type MoK\a
_diffrn_radiation_wavelength 0.71073
_diffrn_reflns_av_R_equivalents 0.0198
_diffrn_reflns_av_sigmaI/netI 0.0248
_diffrn_reflns_limit_h_max 16
_diffrn_reflns_limit_h_min -17
_diffrn_reflns_limit_k_max 8
_diffrn_reflns_limit_k_min -11
_diffrn_reflns_limit_l_max 12
_diffrn_reflns_limit_l_min -18
_diffrn_reflns_number 8022
_diffrn_reflns_theta_full 27.49
_diffrn_reflns_theta_max 27.49
_diffrn_reflns_theta_min 1.55
_diffrn_standards_decay_% 0
_diffrn_standards_interval_count 3
_diffrn_standards_interval_time 120
_diffrn_standards_number 0
_exptl_absorpt_coefficient_mu 0.090
_exptl_absorpt_correction_type none
_exptl_crystal_colour colourless
_exptl_crystal_density_diffrn 1.268
_exptl_crystal_density_method 'not measured'
_exptl_crystal_description block
_exptl_crystal_F_000 648
_exptl_crystal_size_max 0.540
_exptl_crystal_size_mid 0.540
_exptl_crystal_size_min 0.280
_refine_diff_density_max 0.296
_refine_diff_density_min -0.212
_refine_ls_extinction_method none
_refine_ls_goodness_of_fit_ref 1.033
_refine_ls_hydrogen_treatment mixed
_refine_ls_matrix_type full
_refine_ls_number_parameters 207
_refine_ls_number_reflns 3649
_refine_ls_number_restraints 0
_refine_ls_restrained_S_all 1.033
_refine_ls_R_factor_all 0.0637
_refine_ls_R_factor_gt 0.0457
_refine_ls_shift/su_max 0.000
_refine_ls_shift/su_mean 0.000
_refine_ls_structure_factor_coef Fsqd
_refine_ls_weighting_details 'calc w=1/[\s^2^(Fo^2^)+(0.0949P)^2^+0.2159P] where P=(Fo^2^+2Fc^2^)/3'
_refine_ls_weighting_scheme calc
_refine_ls_wR_factor_gt 0.1376
_refine_ls_wR_factor_ref 0.1604
_reflns_number_gt 2711
_reflns_number_total 3649
_reflns_threshold_expression I>2sigma(I)
_cod_data_source_file nc2280.cif
_cod_data_source_block I
_cod_original_sg_symbol_H-M 'P 21/c'
_cod_database_code 2235557
_cod_database_fobs_code 2235557

loop_
_symmetry_equiv_pos_as_xyz
'x, y, z'
'-x, y+1/2, -z+1/2'
'-x, -y, -z'
'x, -y-1/2, z-1/2'

loop_
_atom_site_type_symbol
_atom_site_label
_atom_site_fract_x
_atom_site_fract_y
_atom_site_fract_z
_atom_site_U_iso_or_equiv
_atom_site_adp_type
_atom_site_calc_flag
_atom_site_refinement_flags
_atom_site_occupancy
_atom_site_symmetry_multiplicity
O O1 0.45389(9) 0.03013(15) 0.59042(8) 0.0530(3) Uani d . 1 1
O O2 0.34001(8) 0.00867(16) 0.40230(8) 0.0589(4) Uani d . 1 1
C C6 0.33681(11) 0.08049(17) 0.69636(10) 0.0404(3) Uani d . 1 1
N N 0.22980(9) 0.08969(14) 0.53635(8) 0.0377(3) Uani d . 1 1
C C1 0.42488(11) 0.00508(18) 0.67825(10) 0.0418(3) Uani d . 1 1
C C7 0.27517(11) 0.18108(17) 0.62086(10) 0.0429(3) Uani d . 1 1
H H7A 0.2216 0.2321 0.6483 0.051 Uiso calc R 1 1
H H7B 0.3185 0.2616 0.6009 0.051 Uiso calc R 1 1
C C8 0.18208(11) 0.19071(18) 0.45720(10) 0.0435(3) Uani d . 1 1
H H8A 0.2238 0.2826 0.4537 0.052 Uiso calc R 1 1
H H8B 0.1161 0.2248 0.4696 0.052 Uiso calc R 1 1
C C9 0.16962(11) 0.10444(17) 0.36246(10) 0.0404(3) Uani d . 1 1
C C5 0.30850(12) 0.0610(2) 0.78563(10) 0.0469(4) Uani d . 1 1
H H5A 0.2507 0.1115 0.7990 0.056 Uiso calc R 1 1
C C4 0.36425(13) -0.0320(2) 0.85596(11) 0.0494(4) Uani d . 1 1
O O3 0.33023(11) -0.03631(18) 0.94292(9) 0.0712(4) Uani d . 1 1
C C10 0.08049(12) 0.1124(2) 0.29590(11) 0.0492(4) Uani d . 1 1
H H10A 0.0255 0.1694 0.3102 0.059 Uiso calc R 1 1
C C2 0.47847(12) -0.0911(2) 0.74694(12) 0.0504(4) Uani d . 1 1
H H2A 0.5354 -0.1438 0.7333 0.061 Uiso calc R 1 1
C C14 0.25065(12) 0.01707(19) 0.33939(10) 0.0443(4) Uani d . 1 1
C C3 0.44897(12) -0.1103(2) 0.83577(12) 0.0515(4) Uani d . 1 1
H H3A 0.4858 -0.1754 0.8815 0.062 Uiso calc R 1 1
C C13 0.24199(14) -0.0611(2) 0.25243(12) 0.0543(4) Uani d . 1 1
H H13A 0.2959 -0.1207 0.2382 0.065 Uiso calc R 1 1
C C12 0.15387(15) -0.0506(2) 0.18727(12) 0.0579(4) Uani d . 1 1
H H12A 0.1487 -0.1020 0.1286 0.069 Uiso calc R 1 1
O O4 -0.01176(13) 0.0372(2) 0.13858(11) 0.0920(5) Uani d . 1 1
C C11 0.07316(13) 0.0356(2) 0.20820(12) 0.0557(4) Uani d . 1 1
C C17 0.15734(14) -0.0249(2) 0.56118(13) 0.0583(5) Uani d . 1 1
H H17A 0.1291 -0.0826 0.5048 0.088 Uiso calc R 1 1
H H17B 0.1038 0.0279 0.5863 0.088 Uiso calc R 1 1
H H17C 0.1914 -0.0953 0.6088 0.088 Uiso calc R 1 1
C C15 0.37548(17) -0.1441(3) 1.01268(12) 0.0693(5) Uani d . 1 1
H H15A 0.3448 -0.1346 1.0694 0.104 Uiso calc R 1 1
H H15B 0.4469 -0.1228 1.0284 0.104 Uiso calc R 1 1
H H15C 0.3656 -0.2482 0.9877 0.104 Uiso calc R 1 1
C C16 -0.08619(18) 0.1436(3) 0.14472(19) 0.0986(8) Uani d . 1 1
H H16A -0.1401 0.1305 0.0913 0.148 Uiso calc R 1 1
H H16B -0.0588 0.2471 0.1435 0.148 Uiso calc R 1 1
H H16C -0.1122 0.1283 0.2036 0.148 Uiso calc R 1 1
H H' 0.5192(19) 0.008(3) 0.5987(15) 0.073(6) Uiso d . 1 1
H H'' 0.323(2) 0.032(3) 0.4657(19) 0.100(8) Uiso d . 1 1

loop_
_atom_site_aniso_label
_atom_site_aniso_U_11
_atom_site_aniso_U_22
_atom_site_aniso_U_33
_atom_site_aniso_U_12
_atom_site_aniso_U_13
_atom_site_aniso_U_23
O1 0.0356(6) 0.0755(8) 0.0493(6) 0.0063(5) 0.0109(5) 0.0030(5)
O2 0.0376(6) 0.0946(10) 0.0453(6) 0.0165(6) 0.0090(5) 0.0014(6)
C6 0.0375(7) 0.0397(7) 0.0427(7) 0.0025(6) 0.0029(6) -0.0076(6)
N 0.0360(6) 0.0384(6) 0.0387(6) 0.0005(5) 0.0058(5) 0.0017(5)
C1 0.0344(7) 0.0474(8) 0.0435(7) -0.0011(6) 0.0055(6) -0.0052(6)
C7 0.0419(8) 0.0393(8) 0.0467(7) 0.0051(6) 0.0050(6) -0.0050(6)
C8 0.0412(7) 0.0439(8) 0.0450(7) 0.0074(6) 0.0059(6) 0.0043(6)
C9 0.0383(7) 0.0410(8) 0.0420(7) 0.0002(6) 0.0069(6) 0.0076(6)
C5 0.0448(8) 0.0510(9) 0.0449(8) 0.0096(7) 0.0074(6) -0.0088(6)
C4 0.0500(9) 0.0577(10) 0.0404(7) 0.0045(7) 0.0070(6) -0.0038(7)
O3 0.0790(9) 0.0930(10) 0.0435(6) 0.0266(8) 0.0159(6) 0.0074(6)
C10 0.0409(8) 0.0513(9) 0.0538(8) 0.0043(7) 0.0033(6) 0.0027(7)
C2 0.0381(8) 0.0556(9) 0.0578(9) 0.0102(7) 0.0083(7) 0.0000(7)
C14 0.0393(8) 0.0524(9) 0.0422(7) 0.0031(6) 0.0095(6) 0.0089(6)
C3 0.0467(9) 0.0544(9) 0.0511(8) 0.0087(7) 0.0009(7) 0.0045(7)
C13 0.0572(10) 0.0590(10) 0.0490(8) 0.0108(8) 0.0147(7) 0.0017(7)
C12 0.0697(12) 0.0567(10) 0.0461(8) 0.0025(8) 0.0061(8) -0.0055(7)
O4 0.0724(10) 0.1111(13) 0.0798(10) 0.0147(9) -0.0259(8) -0.0273(9)
C11 0.0526(10) 0.0588(10) 0.0517(9) -0.0012(8) -0.0033(7) -0.0002(7)
C17 0.0596(10) 0.0636(11) 0.0506(9) -0.0218(8) 0.0057(7) 0.0065(8)
C15 0.0836(14) 0.0755(13) 0.0480(9) -0.0017(11) 0.0080(9) 0.0067(9)
C16 0.0667(14) 0.1017(19) 0.1129(19) 0.0057(13) -0.0293(13) 0.0068(16)

loop_
_atom_type_symbol
_atom_type_description
_atom_type_scat_dispersion_real
_atom_type_scat_dispersion_imag
_atom_type_scat_source
C C 0.0033 0.0016 'International Tables Vol C Tables 4.2.6.8 and 6.1.1.4'
H H 0.0000 0.0000 'International Tables Vol C Tables 4.2.6.8 and 6.1.1.4'
N N 0.0061 0.0033 'International Tables Vol C Tables 4.2.6.8 and 6.1.1.4'
O O 0.0106 0.0060 'International Tables Vol C Tables 4.2.6.8 and 6.1.1.4'

loop_
_geom_angle_atom_site_label_1
_geom_angle_atom_site_label_2
_geom_angle_atom_site_label_3
_geom_angle
C1 O1 H' 105.3(14)
C14 O2 H'' 105.9(16)
C5 C6 C1 118.17(13)
C5 C6 C7 120.97(13)
C1 C6 C7 120.86(13)
C17 N C8 110.81(12)
C17 N C7 111.38(12)
C8 N C7 111.83(11)
O1 C1 C2 122.48(14)
O1 C1 C6 117.40(13)
C2 C1 C6 120.12(14)
N C7 C6 111.97(11)
N C7 H7A 109.2
C6 C7 H7A 109.2
N C7 H7B 109.2
C6 C7 H7B 109.2
H7A C7 H7B 107.9
N C8 C9 110.78(12)
N C8 H8A 109.5
C9 C8 H8A 109.5
N C8 H8B 109.5
C9 C8 H8B 109.5
H8A C8 H8B 108.1
C10 C9 C14 118.55(14)
C10 C9 C8 122.11(13)
C14 C9 C8 119.32(13)
C6 C5 C4 121.71(14)
C6 C5 H5A 119.1
C4 C5 H5A 119.1
O3 C4 C3 124.69(15)
O3 C4 C5 115.86(14)
C3 C4 C5 119.44(14)
C4 O3 C15 118.27(14)
C11 C10 C9 120.40(15)
C11 C10 H10A 119.8
C9 C10 H10A 119.8
C1 C2 C3 121.09(14)
C1 C2 H2A 119.5
C3 C2 H2A 119.5
O2 C14 C13 119.18(14)
O2 C14 C9 120.23(14)
C13 C14 C9 120.59(15)
C2 C3 C4 119.39(14)
C2 C3 H3A 120.3
C4 C3 H3A 120.3
C12 C13 C14 120.02(16)
C12 C13 H13A 120.0
C14 C13 H13A 120.0
C13 C12 C11 120.42(16)
C13 C12 H12A 119.8
C11 C12 H12A 119.8
C16 O4 C11 119.14(17)
C12 C11 O4 115.80(16)
C12 C11 C10 120.00(16)
O4 C11 C10 124.19(17)
N C17 H17A 109.5
N C17 H17B 109.5
H17A C17 H17B 109.5
N C17 H17C 109.5
H17A C17 H17C 109.5
H17B C17 H17C 109.5
O3 C15 H15A 109.5
O3 C15 H15B 109.5
H15A C15 H15B 109.5
O3 C15 H15C 109.5
H15A C15 H15C 109.5
H15B C15 H15C 109.5
O4 C16 H16A 109.5
O4 C16 H16B 109.5
H16A C16 H16B 109.5
O4 C16 H16C 109.5
H16A C16 H16C 109.5
H16B C16 H16C 109.5

loop_
_geom_bond_atom_site_label_1
_geom_bond_atom_site_label_2
_geom_bond_distance
O1 C1 1.3731(18)
O1 H' 0.88(2)
O2 C14 1.3673(19)
O2 H'' 0.98(3)
C6 C5 1.382(2)
C6 C1 1.400(2)
C6 C7 1.5058(19)
N C17 1.459(2)
N C8 1.4726(17)
N C7 1.4714(17)
C1 C2 1.379(2)
C7 H7A 0.9700
C7 H7B 0.9700
C8 C9 1.512(2)
C8 H8A 0.9700
C8 H8B 0.9700
C9 C10 1.392(2)
C9 C14 1.396(2)
C5 C4 1.390(2)
C5 H5A 0.9300
C4 O3 1.3754(19)
C4 C3 1.383(2)
O3 C15 1.411(2)
C10 C11 1.390(2)
C10 H10A 0.9300
C2 C3 1.383(2)
C2 H2A 0.9300
C14 C13 1.385(2)
C3 H3A 0.9300
C13 C12 1.372(3)
C13 H13A 0.9300
C12 C11 1.376(3)
C12 H12A 0.9300
O4 C16 1.361(3)
O4 C11 1.373(2)
C17 H17A 0.9600
C17 H17B 0.9600
C17 H17C 0.9600
C15 H15A 0.9600
C15 H15B 0.9600
C15 H15C 0.9600
C16 H16A 0.9600
C16 H16B 0.9600
C16 H16C 0.9600

loop_
_geom_hbond_atom_site_label_D
_geom_hbond_atom_site_label_H
_geom_hbond_atom_site_label_A
_geom_hbond_site_symmetry_A
_geom_hbond_distance_DH
_geom_hbond_distance_HA
_geom_hbond_distance_DA
_geom_hbond_angle_DHA
O2 H'' N . 0.98(3) 1.78(3) 2.6679(16) 149(2)
O1 H' O2 3_656 0.88(3) 1.89(3) 2.7550(16) 169(2)

loop_
_geom_torsion_atom_site_label_1
_geom_torsion_atom_site_label_2
_geom_torsion_atom_site_label_3
_geom_torsion_atom_site_label_4
_geom_torsion
C5 C6 C1 O1 -177.73(14)
C7 C6 C1 O1 1.8(2)
C5 C6 C1 C2 2.8(2)
C7 C6 C1 C2 -177.69(14)
C17 N C7 C6 63.61(16)
C8 N C7 C6 -171.79(11)
C5 C6 C7 N -115.64(15)
C1 C6 C7 N 64.88(18)
C17 N C8 C9 -75.11(16)
C7 N C8 C9 159.97(12)
N C8 C9 C10 135.83(14)
N C8 C9 C14 -45.86(18)
C1 C6 C5 C4 -0.8(2)
C7 C6 C5 C4 179.69(15)
C6 C5 C4 O3 177.44(15)
C6 C5 C4 C3 -1.6(2)
C3 C4 O3 C15 -9.2(3)
C5 C4 O3 C15 171.85(17)
C14 C9 C10 C11 -0.5(2)
C8 C9 C10 C11 177.84(15)
O1 C1 C2 C3 178.10(15)
C6 C1 C2 C3 -2.5(3)
C10 C9 C14 O2 178.92(14)
C8 C9 C14 O2 0.6(2)
C10 C9 C14 C13 -0.6(2)
C8 C9 C14 C13 -178.94(15)
C1 C2 C3 C4 0.1(3)
O3 C4 C3 C2 -176.96(17)
C5 C4 C3 C2 1.9(3)
O2 C14 C13 C12 -178.23(16)
C9 C14 C13 C12 1.3(3)
C14 C13 C12 C11 -0.9(3)
C13 C12 C11 O4 -179.35(18)
C13 C12 C11 C10 -0.2(3)
C16 O4 C11 C12 -166.6(2)
C16 O4 C11 C10 14.2(3)
C9 C10 C11 C12 0.8(3)
C9 C10 C11 O4 179.97(17)

loop_
_cod_related_entry_id
_cod_related_entry_database
_cod_related_entry_code
1 ChemSpider 30657896
